data_7214312
loop_
_publ_author_name
'Gruber, Tobias'
'Ei\&smann, Frank'
'Gruner, Margit'
'Heinz, Luisa G.'
'Seichter, Wilhelm'
'Weber, Edwin'

_publ_section_title
;
 Simple dinitro substituted calix[4]arene forming a honeycomb-like
 architecture with hydrophobic channels
;
_journal_issue 18
_journal_name_full CrystEngComm
_journal_page_first 3730
_journal_paper_doi 10.1039/c3ce41819g
_journal_volume 16
_journal_year 2014
_chemical_formula_moiety 'C32 H30 N2 O8'
_chemical_formula_sum 'C32 H30 N2 O8'
_chemical_formula_weight 570.58
_chemical_name_systematic
;
?
;
_space_group_IT_number 148
_symmetry_cell_setting hexagonal
_symmetry_space_group_name_Hall '-R 3'
_symmetry_space_group_name_H-M 'R -3 :H'
_atom_sites_solution_hydrogens geom
_atom_sites_solution_primary direct
_atom_sites_solution_secondary difmap
_audit_creation_method SHELXL-97
_cell_angle_alpha 90.00
_cell_angle_beta 90.00
_cell_angle_gamma 120.00
_cell_formula_units_Z 18
_cell_length_a 39.4134(4)
_cell_length_b 39.4134(4)
_cell_length_c 10.4024(2)
_cell_measurement_reflns_used 7709
_cell_measurement_temperature 93(2)
_cell_measurement_theta_max 28.91
_cell_measurement_theta_min 2.29
_cell_volume 13994.3(3)
_computing_cell_refinement 'SAINT-NT (Sheldrick, 2004)'
_computing_data_collection 'Kappa APEX 2 (Bruker-AXS)'
_computing_data_reduction SAINT
_computing_molecular_graphics 'ORTEP-3 (Farrugia)'
_computing_publication_material SHELXTL
_computing_structure_refinement 'SHELXL-97 (Sheldrick, 1997)'
_computing_structure_solution 'SHELXS-97 (Sheldrick, 1990)'
_diffrn_ambient_temperature 93(2)
_diffrn_measured_fraction_theta_full 0.996
_diffrn_measured_fraction_theta_max 0.996
_diffrn_measurement_device_type 'CCD area detector'
_diffrn_measurement_method 'phi and omega scans'
_diffrn_radiation_monochromator graphite
_diffrn_radiation_source 'fine-focus sealed tube'
_diffrn_radiation_type MoK\a
_diffrn_radiation_wavelength 0.71073
_diffrn_reflns_av_R_equivalents 0.0477
_diffrn_reflns_av_sigmaI/netI 0.0237
_diffrn_reflns_limit_h_max 53
_diffrn_reflns_limit_h_min -53
_diffrn_reflns_limit_k_max 52
_diffrn_reflns_limit_k_min -53
_diffrn_reflns_limit_l_max 11
_diffrn_reflns_limit_l_min -14
_diffrn_reflns_number 114418
_diffrn_reflns_theta_full 29.05
_diffrn_reflns_theta_max 29.05
_diffrn_reflns_theta_min 2.05
_diffrn_standards_decay_% <1%
_exptl_absorpt_coefficient_mu 0.088
_exptl_absorpt_correction_type none
_exptl_crystal_colour colorless
_exptl_crystal_density_diffrn 1.219
_exptl_crystal_density_method 'not measured'
_exptl_crystal_description irregular
_exptl_crystal_F_000 5400
_exptl_crystal_size_max 0.47
_exptl_crystal_size_mid 0.28
_exptl_crystal_size_min 0.18
_refine_diff_density_max 0.551
_refine_diff_density_min -0.357
_refine_diff_density_rms 0.060
_refine_ls_extinction_method none
_refine_ls_goodness_of_fit_ref 0.995
_refine_ls_hydrogen_treatment constr
_refine_ls_matrix_type full
_refine_ls_number_parameters 383
_refine_ls_number_reflns 8290
_refine_ls_number_restraints 0
_refine_ls_restrained_S_all 0.995
_refine_ls_R_factor_all 0.0666
_refine_ls_R_factor_gt 0.0496
_refine_ls_shift/su_max 0.001
_refine_ls_shift/su_mean 0.000
_refine_ls_structure_factor_coef Fsqd
_refine_ls_weighting_details 'calc w=1/[\s^2^(Fo^2^)+(0.0877P)^2^+17.1128P] where P=(Fo^2^+2Fc^2^)/3'
_refine_ls_weighting_scheme calc
_refine_ls_wR_factor_gt 0.1357
_refine_ls_wR_factor_ref 0.1517
_reflns_number_gt 6448
_reflns_number_total 8290
_reflns_threshold_expression >2sigma(I)
_cod_data_source_file c3ce41819g.txt
_cod_data_source_block togr_19_0m
_cod_original_cell_volume 13994.3(5)
_cod_original_sg_symbol_H-M 'R -3'
_cod_database_code 7214312

loop_
_symmetry_equiv_pos_as_xyz
'x, y, z'
'-y, x-y, z'
'-x+y, -x, z'
'x+2/3, y+1/3, z+1/3'
'-y+2/3, x-y+1/3, z+1/3'
'-x+y+2/3, -x+1/3, z+1/3'
'x+1/3, y+2/3, z+2/3'
'-y+1/3, x-y+2/3, z+2/3'
'-x+y+1/3, -x+2/3, z+2/3'
'-x, -y, -z'
'y, -x+y, -z'
'x-y, x, -z'
'-x+2/3, -y+1/3, -z+1/3'
'y+2/3, -x+y+1/3, -z+1/3'
'x-y+2/3, x+1/3, -z+1/3'
'-x+1/3, -y+2/3, -z+2/3'
'y+1/3, -x+y+2/3, -z+2/3'
'x-y+1/3, x+2/3, -z+2/3'

loop_
_atom_site_label
_atom_site_type_symbol
_atom_site_fract_x
_atom_site_fract_y
_atom_site_fract_z
_atom_site_U_iso_or_equiv
_atom_site_adp_type
_atom_site_occupancy
_atom_site_symmetry_multiplicity
_atom_site_calc_flag
_atom_site_refinement_flags
O1 O 0.52834(3) 0.17718(3) -0.12673(9) 0.0283(2) Uani 1 1 d .
O2 O 0.55804(5) 0.17669(5) 0.46393(12) 0.0542(4) Uani 1 1 d .
O3 O 0.52246(5) 0.20393(5) 0.46377(12) 0.0488(4) Uani 1 1 d .
O4 O 0.43889(3) 0.12517(3) -0.03823(9) 0.0238(2) Uani 1 1 d .
O5 O 0.43157(4) 0.10087(4) 0.51573(11) 0.0343(3) Uani 1 1 d .
O6 O 0.46404(4) 0.07021(4) 0.52093(11) 0.0405(3) Uani 1 1 d .
O7 O 0.39816(3) 0.03024(3) -0.03944(10) 0.0261(2) Uani 1 1 d .
O8 O 0.49475(3) 0.08805(3) -0.04423(9) 0.0245(2) Uani 1 1 d .
N1 N 0.53856(4) 0.18849(4) 0.40782(12) 0.0325(3) Uani 1 1 d .
N2 N 0.44346(3) 0.08078(4) 0.46516(11) 0.0226(2) Uani 1 1 d .
C1 C 0.57232(4) 0.14675(4) 0.00027(14) 0.0252(3) Uani 1 1 d .
H1A H 0.5671 0.1461 -0.0931 0.030 Uiso 1 1 calc R
H1B H 0.6010 0.1621 0.0135 0.030 Uiso 1 1 calc R
C2 C 0.55287(4) 0.16626(4) 0.07051(13) 0.0223(3) Uani 1 1 d .
C3 C 0.55507(4) 0.16905(4) 0.20378(14) 0.0241(3) Uani 1 1 d .
H3 H 0.5699 0.1602 0.2505 0.029 Uiso 1 1 calc R
C4 C 0.53534(4) 0.18502(4) 0.26766(13) 0.0245(3) Uani 1 1 d .
C5 C 0.51273(4) 0.19756(4) 0.20421(13) 0.0234(3) Uani 1 1 d .
H5 H 0.4992 0.2078 0.2511 0.028 Uiso 1 1 calc R
C6 C 0.51007(4) 0.19497(4) 0.07104(13) 0.0217(3) Uani 1 1 d .
C7 C 0.53094(4) 0.18003(4) 0.00549(13) 0.0222(3) Uani 1 1 d .
C8 C 0.55834(5) 0.21099(5) -0.19069(15) 0.0349(4) Uani 1 1 d .
H8A H 0.5570 0.2342 -0.1642 0.052 Uiso 1 1 calc R
H8B H 0.5546 0.2075 -0.2839 0.052 Uiso 1 1 calc R
H8C H 0.5840 0.2145 -0.1679 0.052 Uiso 1 1 calc R
C9 C 0.48373(4) 0.20657(4) 0.00062(14) 0.0245(3) Uani 1 1 d .
H9A H 0.4934 0.2348 0.0145 0.029 Uiso 1 1 calc R
H9B H 0.4847 0.2023 -0.0928 0.029 Uiso 1 1 calc R
C10 C 0.44176(4) 0.18297(4) 0.04715(13) 0.0227(3) Uani 1 1 d .
C11 C 0.42331(5) 0.19990(4) 0.11410(14) 0.0264(3) Uani 1 1 d .
H11 H 0.4366 0.2275 0.1270 0.032 Uiso 1 1 calc R
C12 C 0.38568(5) 0.17687(5) 0.16206(15) 0.0278(3) Uani 1 1 d .
H12 H 0.3729 0.1888 0.2040 0.033 Uiso 1 1 calc R
C13 C 0.36655(4) 0.13624(5) 0.14886(14) 0.0258(3) Uani 1 1 d .
H13 H 0.3413 0.1206 0.1852 0.031 Uiso 1 1 calc R
C14 C 0.38426(4) 0.11852(4) 0.08293(13) 0.0228(3) Uani 1 1 d .
C15 C 0.42123(4) 0.14247(4) 0.02898(13) 0.0210(3) Uani 1 1 d .
C16 C 0.43019(6) 0.12133(6) -0.17271(15) 0.0379(4) Uani 1 1 d .
H16A H 0.4018 0.1087 -0.1849 0.057 Uiso 1 1 calc R
H16B H 0.4399 0.1053 -0.2127 0.057 Uiso 1 1 calc R
H16C H 0.4429 0.1473 -0.2126 0.057 Uiso 1 1 calc R
C17 C 0.36679(4) 0.07453(4) 0.07855(15) 0.0249(3) Uani 1 1 d .
H17A H 0.3634 0.0657 -0.0120 0.030 Uiso 1 1 calc R
H17B H 0.3407 0.0616 0.1199 0.030 Uiso 1 1 calc R
C18 C 0.39330(4) 0.06282(4) 0.14781(13) 0.0201(3) Uani 1 1 d .
C19 C 0.40505(4) 0.07578(4) 0.27267(13) 0.0198(3) Uani 1 1 d .
H19 H 0.3951 0.0901 0.3165 0.024 Uiso 1 1 calc R
C20 C 0.43153(4) 0.06754(4) 0.33270(12) 0.0182(2) Uani 1 1 d .
C21 C 0.44736(4) 0.04742(4) 0.27151(13) 0.0189(2) Uani 1 1 d .
H21 H 0.4659 0.0428 0.3146 0.023 Uiso 1 1 calc R
C22 C 0.43594(4) 0.03409(4) 0.14679(13) 0.0192(3) Uani 1 1 d .
C23 C 0.40854(4) 0.04162(4) 0.08648(13) 0.0196(3) Uani 1 1 d .
C24 C 0.36609(6) -0.00837(5) -0.05404(18) 0.0423(4) Uani 1 1 d .
H24A H 0.3728 -0.0271 -0.0168 0.063 Uiso 1 1 calc R
H24B H 0.3602 -0.0141 -0.1456 0.063 Uiso 1 1 calc R
H24C H 0.3431 -0.0106 -0.0098 0.063 Uiso 1 1 calc R
C25 C 0.45568(4) 0.01483(4) 0.07725(14) 0.0235(3) Uani 1 1 d .
H25A H 0.4476 -0.0110 0.1163 0.028 Uiso 1 1 calc R
H25B H 0.4476 0.0107 -0.0142 0.028 Uiso 1 1 calc R
C26 C 0.49964(4) 0.04071(4) 0.08661(13) 0.0230(3) Uani 1 1 d .
C27 C 0.52283(5) 0.03093(5) 0.16156(14) 0.0269(3) Uani 1 1 d .
H27 H 0.5114 0.0060 0.2023 0.032 Uiso 1 1 calc R
C28 C 0.56263(5) 0.05742(5) 0.17705(15) 0.0294(3) Uani 1 1 d .
H28 H 0.5785 0.0500 0.2248 0.035 Uiso 1 1 calc R
C29 C 0.57924(4) 0.09442(5) 0.12323(14) 0.0278(3) Uani 1 1 d .
H29 H 0.6062 0.1126 0.1367 0.033 Uiso 1 1 calc R
C30 C 0.55676(4) 0.10538(4) 0.04939(13) 0.0238(3) Uani 1 1 d .
C31 C 0.51732(4) 0.07757(4) 0.02849(13) 0.0212(3) Uani 1 1 d .
C32 C 0.49523(5) 0.08060(5) -0.17894(15) 0.0346(4) Uani 1 1 d .
H32A H 0.5201 0.0820 -0.2011 0.052 Uiso 1 1 calc R
H32B H 0.4925 0.1003 -0.2284 0.052 Uiso 1 1 calc R
H32C H 0.4734 0.0544 -0.1994 0.052 Uiso 1 1 calc R

loop_
_atom_site_aniso_label
_atom_site_aniso_U_11
_atom_site_aniso_U_22
_atom_site_aniso_U_33
_atom_site_aniso_U_23
_atom_site_aniso_U_13
_atom_site_aniso_U_12
O1 0.0349(6) 0.0354(6) 0.0136(5) 0.0010(4) 0.0012(4) 0.0169(5)
O2 0.0880(11) 0.0959(12) 0.0207(6) -0.0070(6) -0.0107(6) 0.0776(10)
O3 0.0732(10) 0.0863(11) 0.0211(6) -0.0101(6) -0.0044(6) 0.0655(9)
O4 0.0301(5) 0.0283(5) 0.0192(5) -0.0049(4) -0.0034(4) 0.0193(4)
O5 0.0473(7) 0.0444(7) 0.0240(6) -0.0105(5) -0.0039(5) 0.0326(6)
O6 0.0539(8) 0.0618(8) 0.0253(6) -0.0131(5) -0.0159(5) 0.0435(7)
O7 0.0324(5) 0.0264(5) 0.0187(5) -0.0060(4) -0.0070(4) 0.0142(4)
O8 0.0265(5) 0.0334(5) 0.0188(5) -0.0026(4) -0.0029(4) 0.0189(4)
N1 0.0446(8) 0.0488(8) 0.0178(6) -0.0044(5) -0.0035(5) 0.0336(7)
N2 0.0238(6) 0.0264(6) 0.0185(6) -0.0030(4) -0.0010(4) 0.0133(5)
C1 0.0209(6) 0.0320(7) 0.0214(7) -0.0016(5) 0.0038(5) 0.0123(6)
C2 0.0210(6) 0.0250(6) 0.0187(6) -0.0019(5) 0.0016(5) 0.0099(5)
C3 0.0256(7) 0.0312(7) 0.0191(6) -0.0022(5) -0.0018(5) 0.0169(6)
C4 0.0303(7) 0.0322(7) 0.0141(6) -0.0024(5) -0.0021(5) 0.0180(6)
C5 0.0288(7) 0.0264(7) 0.0186(6) -0.0021(5) -0.0008(5) 0.0165(6)
C6 0.0251(6) 0.0213(6) 0.0178(6) 0.0015(5) -0.0005(5) 0.0108(5)
C7 0.0240(6) 0.0240(6) 0.0147(6) 0.0005(5) 0.0009(5) 0.0090(5)
C8 0.0416(9) 0.0426(9) 0.0231(7) 0.0115(6) 0.0101(6) 0.0230(8)
C9 0.0318(7) 0.0237(6) 0.0196(6) 0.0021(5) -0.0020(5) 0.0151(6)
C10 0.0303(7) 0.0252(6) 0.0174(6) 0.0002(5) -0.0049(5) 0.0175(6)
C11 0.0366(8) 0.0254(7) 0.0235(7) -0.0024(5) -0.0050(6) 0.0202(6)
C12 0.0364(8) 0.0325(7) 0.0248(7) -0.0041(6) -0.0031(6) 0.0248(7)
C13 0.0278(7) 0.0327(7) 0.0234(7) -0.0010(6) -0.0027(5) 0.0200(6)
C14 0.0271(7) 0.0261(7) 0.0208(6) -0.0025(5) -0.0072(5) 0.0175(6)
C15 0.0283(7) 0.0260(6) 0.0160(6) -0.0021(5) -0.0050(5) 0.0191(6)
C16 0.0503(10) 0.0499(10) 0.0212(8) -0.0113(7) -0.0079(7) 0.0309(9)
C17 0.0229(6) 0.0255(7) 0.0282(7) -0.0033(5) -0.0079(5) 0.0136(6)
C18 0.0187(6) 0.0190(6) 0.0225(6) -0.0005(5) -0.0025(5) 0.0094(5)
C19 0.0195(6) 0.0189(6) 0.0217(6) -0.0013(5) 0.0006(5) 0.0103(5)
C20 0.0185(6) 0.0193(6) 0.0154(6) -0.0011(4) -0.0001(4) 0.0084(5)
C21 0.0188(6) 0.0198(6) 0.0195(6) 0.0001(5) -0.0004(5) 0.0108(5)
C22 0.0204(6) 0.0184(6) 0.0190(6) -0.0012(5) 0.0006(5) 0.0098(5)
C23 0.0214(6) 0.0181(6) 0.0170(6) -0.0022(5) -0.0028(5) 0.0082(5)
C24 0.0516(11) 0.0269(8) 0.0332(9) -0.0093(7) -0.0174(8) 0.0083(7)
C25 0.0270(7) 0.0243(6) 0.0233(7) -0.0062(5) -0.0011(5) 0.0159(6)
C26 0.0268(7) 0.0291(7) 0.0187(6) -0.0062(5) -0.0002(5) 0.0182(6)
C27 0.0356(8) 0.0325(7) 0.0217(7) -0.0038(6) -0.0002(6) 0.0239(7)
C28 0.0332(8) 0.0438(9) 0.0234(7) -0.0062(6) -0.0049(6) 0.0282(7)
C29 0.0249(7) 0.0395(8) 0.0241(7) -0.0081(6) -0.0023(5) 0.0199(6)
C30 0.0241(6) 0.0330(7) 0.0177(6) -0.0043(5) 0.0025(5) 0.0168(6)
C31 0.0236(6) 0.0299(7) 0.0159(6) -0.0053(5) -0.0011(5) 0.0177(6)
C32 0.0442(9) 0.0452(9) 0.0197(7) -0.0042(6) -0.0052(6) 0.0264(8)

loop_
_atom_type_symbol
_atom_type_description
_atom_type_scat_dispersion_real
_atom_type_scat_dispersion_imag
_atom_type_scat_source
C C 0.0033 0.0016 'International Tables Vol C Tables 4.2.6.8 and 6.1.1.4'
H H 0.0000 0.0000 'International Tables Vol C Tables 4.2.6.8 and 6.1.1.4'
N N 0.0061 0.0033 'International Tables Vol C Tables 4.2.6.8 and 6.1.1.4'
O O 0.0106 0.0060 'International Tables Vol C Tables 4.2.6.8 and 6.1.1.4'

loop_
_geom_angle_atom_site_label_1
_geom_angle_atom_site_label_2
_geom_angle_atom_site_label_3
_geom_angle
C7 O1 C8 113.28(12)
C15 O4 C16 113.16(11)
C23 O7 C24 114.26(12)
C31 O8 C32 113.49(11)
O3 N1 O2 122.74(13)
O3 N1 C4 118.55(12)
O2 N1 C4 118.69(13)
O5 N2 O6 123.31(12)
O5 N2 C20 118.46(11)
O6 N2 C20 118.20(11)
C30 C1 C2 110.35(11)
C3 C2 C7 118.46(12)
C3 C2 C1 119.52(13)
C7 C2 C1 121.95(12)
C4 C3 C2 119.05(13)
C5 C4 C3 122.68(13)
C5 C4 N1 118.86(12)
C3 C4 N1 118.46(12)
C4 C5 C6 119.18(13)
C5 C6 C7 118.47(12)
C5 C6 C9 119.83(12)
C7 C6 C9 121.65(12)
O1 C7 C2 118.96(12)
O1 C7 C6 118.88(12)
C2 C7 C6 122.10(12)
C10 C9 C6 111.26(11)
C11 C10 C15 118.18(13)
C11 C10 C9 122.43(13)
C15 C10 C9 119.31(12)
C12 C11 C10 120.60(13)
C11 C12 C13 120.19(13)
C14 C13 C12 120.45(14)
C13 C14 C15 118.32(13)
C13 C14 C17 122.38(13)
C15 C14 C17 119.04(12)
O4 C15 C10 119.05(13)
O4 C15 C14 118.79(12)
C10 C15 C14 122.05(13)
C14 C17 C18 110.24(11)
C19 C18 C23 118.78(12)
C19 C18 C17 119.07(12)
C23 C18 C17 121.99(12)
C20 C19 C18 119.13(12)
C21 C20 C19 122.31(12)
C21 C20 N2 118.67(11)
C19 C20 N2 119.02(11)
C20 C21 C22 119.50(12)
C21 C22 C23 118.46(12)
C21 C22 C25 119.03(12)
C23 C22 C25 122.33(12)
O7 C23 C18 118.69(12)
O7 C23 C22 119.39(12)
C18 C23 C22 121.78(12)
C26 C25 C22 109.48(11)
C27 C26 C31 118.34(13)
C27 C26 C25 122.55(14)
C31 C26 C25 118.80(12)
C28 C27 C26 120.39(14)
C29 C28 C27 120.35(14)
C28 C29 C30 120.69(14)
C29 C30 C31 118.15(14)
C29 C30 C1 122.75(13)
C31 C30 C1 118.92(13)
O8 C31 C26 119.22(12)
O8 C31 C30 118.72(13)
C26 C31 C30 121.89(13)

loop_
_geom_bond_atom_site_label_1
_geom_bond_atom_site_label_2
_geom_bond_distance
O1 C7 1.3796(16)
O1 C8 1.4284(19)
O2 N1 1.2262(18)
O3 N1 1.2238(17)
O4 C15 1.3832(16)
O4 C16 1.4302(18)
O5 N2 1.2227(16)
O6 N2 1.2272(16)
O7 C23 1.3786(16)
O7 C24 1.4189(19)
O8 C31 1.3788(16)
O8 C32 1.4337(18)
N1 C4 1.4640(18)
N2 C20 1.4653(17)
C1 C30 1.515(2)
C1 C2 1.5175(19)
C2 C3 1.3900(19)
C2 C7 1.403(2)
C3 C4 1.3899(19)
C4 C5 1.384(2)
C5 C6 1.3891(19)
C6 C7 1.4045(19)
C6 C9 1.5158(19)
C9 C10 1.516(2)
C10 C11 1.394(2)
C10 C15 1.3954(19)
C11 C12 1.388(2)
C12 C13 1.395(2)
C13 C14 1.3901(19)
C14 C15 1.398(2)
C14 C17 1.5127(19)
C17 C18 1.5187(18)
C18 C19 1.3877(19)
C18 C23 1.4028(18)
C19 C20 1.3870(18)
C20 C21 1.3852(17)
C21 C22 1.3875(18)
C22 C23 1.4031(18)
C22 C25 1.5152(18)
C25 C26 1.512(2)
C26 C27 1.395(2)
C26 C31 1.396(2)
C27 C28 1.392(2)
C28 C29 1.384(2)
C29 C30 1.394(2)
C30 C31 1.400(2)

loop_
_geom_torsion_atom_site_label_1
_geom_torsion_atom_site_label_2
_geom_torsion_atom_site_label_3
_geom_torsion_atom_site_label_4
_geom_torsion
C30 C1 C2 C3 56.78(17)
C30 C1 C2 C7 -120.08(14)
C7 C2 C3 C4 0.5(2)
C1 C2 C3 C4 -176.48(13)
C2 C3 C4 C5 1.5(2)
C2 C3 C4 N1 -178.80(14)
O3 N1 C4 C5 -3.1(2)
O2 N1 C4 C5 178.70(17)
O3 N1 C4 C3 177.21(16)
O2 N1 C4 C3 -1.0(2)
C3 C4 C5 C6 -1.3(2)
N1 C4 C5 C6 178.93(14)
C4 C5 C6 C7 -0.7(2)
C4 C5 C6 C9 176.77(13)
C8 O1 C7 C2 -90.82(16)
C8 O1 C7 C6 92.10(16)
C3 C2 C7 O1 -179.58(13)
C1 C2 C7 O1 -2.7(2)
C3 C2 C7 C6 -2.6(2)
C1 C2 C7 C6 174.29(13)
C5 C6 C7 O1 179.71(12)
C9 C6 C7 O1 2.3(2)
C5 C6 C7 C2 2.7(2)
C9 C6 C7 C2 -174.73(13)
C5 C6 C9 C10 -57.48(17)
C7 C6 C9 C10 119.95(14)
C6 C9 C10 C11 113.07(15)
C6 C9 C10 C15 -63.39(16)
C15 C10 C11 C12 0.6(2)
C9 C10 C11 C12 -175.93(13)
C10 C11 C12 C13 3.0(2)
C11 C12 C13 C14 -2.7(2)
C12 C13 C14 C15 -1.0(2)
C12 C13 C14 C17 173.08(13)
C16 O4 C15 C10 -92.41(16)
C16 O4 C15 C14 91.28(16)
C11 C10 C15 O4 179.41(12)
C9 C10 C15 O4 -3.99(18)
C11 C10 C15 C14 -4.4(2)
C9 C10 C15 C14 172.19(12)
C13 C14 C15 O4 -179.19(12)
C17 C14 C15 O4 6.56(18)
C13 C14 C15 C10 4.6(2)
C17 C14 C15 C10 -169.63(12)
C13 C14 C17 C18 -114.44(15)
C15 C14 C17 C18 59.57(17)
C14 C17 C18 C19 52.87(17)
C14 C17 C18 C23 -122.53(14)
C23 C18 C19 C20 0.2(2)
C17 C18 C19 C20 -175.31(12)
C18 C19 C20 C21 1.3(2)
C18 C19 C20 N2 -179.16(12)
O5 N2 C20 C21 174.97(13)
O6 N2 C20 C21 -7.02(19)
O5 N2 C20 C19 -4.59(19)
O6 N2 C20 C19 173.42(13)
C19 C20 C21 C22 -1.5(2)
N2 C20 C21 C22 178.97(12)
C20 C21 C22 C23 0.1(2)
C20 C21 C22 C25 175.44(12)
C24 O7 C23 C18 -95.27(16)
C24 O7 C23 C22 89.01(17)
C19 C18 C23 O7 -177.22(12)
C17 C18 C23 O7 -1.80(19)
C19 C18 C23 C22 -1.6(2)
C17 C18 C23 C22 173.82(12)
C21 C22 C23 O7 177.01(12)
C25 C22 C23 O7 1.8(2)
C21 C22 C23 C18 1.4(2)
C25 C22 C23 C18 -173.74(12)
C21 C22 C25 C26 -50.61(17)
C23 C22 C25 C26 124.52(14)
C22 C25 C26 C27 109.41(14)
C22 C25 C26 C31 -64.08(16)
C31 C26 C27 C28 -0.2(2)
C25 C26 C27 C28 -173.74(13)
C26 C27 C28 C29 3.0(2)
C27 C28 C29 C30 -2.0(2)
C28 C29 C30 C31 -1.7(2)
C28 C29 C30 C1 173.29(13)
C2 C1 C30 C29 -109.56(15)
C2 C1 C30 C31 65.43(16)
C32 O8 C31 C26 -94.77(15)
C32 O8 C31 C30 89.82(15)
C27 C26 C31 O8 -178.92(12)
C25 C26 C31 O8 -5.16(18)
C27 C26 C31 C30 -3.7(2)
C25 C26 C31 C30 170.10(12)
C29 C30 C31 O8 179.92(12)
C1 C30 C31 O8 4.70(18)
C29 C30 C31 C26 4.6(2)
C1 C30 C31 C26 -170.59(12)
